data_7238101
loop_
_publ_author_name
'Bacchi, Alessia'
'Bosetti, Elsa'
'Carcelli, Mauro'

_publ_section_title
;
 Engineering organic/inorganic diols that reversibly capture and release
 volatile guests
;
_journal_issue 86
_journal_name_full CrystEngComm
_journal_page_first 527
_journal_paper_doi 10.1039/b507966g
_journal_volume 7
_journal_year 2005
_chemical_formula_sum 'C36 H30 I2 N2 O2 Pd'
_chemical_formula_weight 882.82
_space_group_IT_number 2
_space_group_name_Hall '-P 1'
_space_group_name_H-M_alt 'P -1'
_symmetry_cell_setting triclinic
_symmetry_Int_Tables_number 2
_symmetry_space_group_name_H-M 'P -1'
_atom_sites_solution_hydrogens geom
_atom_sites_solution_primary direct
_atom_sites_solution_secondary difmap
_audit_creation_method SHELXL-97
_cell_angle_alpha 91.810(3)
_cell_angle_beta 91.062(4)
_cell_angle_gamma 105.529(3)
_cell_formula_units_Z 2
_cell_length_a 10.955(2)
_cell_length_b 11.153(2)
_cell_length_c 14.248(3)
_cell_measurement_temperature 293(2)
_cell_volume 1675.8(6)
_computing_cell_refinement
;
SAINT: SAX, Area Detector Integration, Siemens Analytical instruments
INC., Madison, Wisconsin, USA.
;
_computing_data_collection
;
SAINT: SAX, Area Detector Integration, Siemens Analytical instruments
INC., Madison, Wisconsin, USA.
;
_computing_data_reduction
;
SAINT: SAX, Area Detector Integration, Siemens Analytical instruments
INC., Madison, Wisconsin, USA.
SADABS: Siemens Area Detector Absorption Correction Software,
Sheldrick G., 1996, University of Goettingen, Germany.
;
_computing_molecular_graphics 'Ortep-3 for Windows (Farrugia, 1997)'
_computing_publication_material
;
PARST - M. Nardelli, J. Appl. Crystallogr. 1995, 28, 659
;
_computing_structure_refinement 'SHELXL-97 (Sheldrick, 1997)'
_computing_structure_solution 'SIR97 (Altomare et al., 1997)'
_diffrn_ambient_temperature 293(2)
_diffrn_detector_area_resol_mean 8.2
_diffrn_measured_fraction_theta_full 0.889
_diffrn_measured_fraction_theta_max 0.889
_diffrn_measurement_device_type 'Bruker AXS CCD diffractometer'
_diffrn_measurement_method '\w scan'
_diffrn_radiation_monochromator graphite
_diffrn_radiation_source 'fine-focus sealed tube'
_diffrn_radiation_type MoK\a
_diffrn_radiation_wavelength 0.71069
_diffrn_reflns_av_R_equivalents 0.0612
_diffrn_reflns_av_sigmaI/netI 0.0679
_diffrn_reflns_limit_h_max 14
_diffrn_reflns_limit_h_min -14
_diffrn_reflns_limit_k_max 14
_diffrn_reflns_limit_k_min -14
_diffrn_reflns_limit_l_max 18
_diffrn_reflns_limit_l_min -18
_diffrn_reflns_number 18347
_diffrn_reflns_theta_full 28.33
_diffrn_reflns_theta_max 28.33
_diffrn_reflns_theta_min 1.43
_exptl_absorpt_coefficient_mu 2.430
_exptl_absorpt_correction_T_max 1.000
_exptl_absorpt_correction_T_min 0.650788
_exptl_absorpt_correction_type 'symmetry-related measurements'
_exptl_absorpt_process_details 'as implemented in SAINT+/SADABS package'
_exptl_crystal_colour orange
_exptl_crystal_density_diffrn 1.750
_exptl_crystal_density_method 'not measured'
_exptl_crystal_description prism
_exptl_crystal_F_000 856
_refine_diff_density_max 7.371
_refine_diff_density_min -1.386
_refine_diff_density_rms 0.361
_refine_ls_extinction_method none
_refine_ls_goodness_of_fit_ref 1.308
_refine_ls_hydrogen_treatment mixed
_refine_ls_matrix_type full
_refine_ls_number_parameters 390
_refine_ls_number_reflns 7432
_refine_ls_number_restraints 0
_refine_ls_restrained_S_all 1.308
_refine_ls_R_factor_all 0.1475
_refine_ls_R_factor_gt 0.1110
_refine_ls_shift/su_max 0.004
_refine_ls_shift/su_mean 0.000
_refine_ls_structure_factor_coef Fsqd
_refine_ls_weighting_details 'calc w=1/[\s^2^(Fo^2^)+(0.2000P)^2^+0.0000P] where P=(Fo^2^+2Fc^2^)/3'
_refine_ls_weighting_scheme calc
_refine_ls_wR_factor_gt 0.3493
_refine_ls_wR_factor_ref 0.3703
_reflns_number_gt 4491
_reflns_number_total 7432
_reflns_threshold_expression >2sigma(I)
_cod_data_source_file b507966g.txt
_cod_data_source_block pdi2cn
_cod_database_code 7238101

loop_
_symmetry_equiv_pos_as_xyz
'x, y, z'
'-x, -y, -z'

loop_
_atom_site_label
_atom_site_type_symbol
_atom_site_fract_x
_atom_site_fract_y
_atom_site_fract_z
_atom_site_U_iso_or_equiv
_atom_site_adp_type
_atom_site_occupancy
_atom_site_symmetry_multiplicity
_atom_site_calc_flag
_atom_site_refinement_flags
Pd Pd 0.09347(9) 0.20161(8) 0.16459(7) 0.0365(3) Uani 1 1 d .
I1 I -0.04933(13) 0.06999(9) 0.28918(8) 0.0650(4) Uani 1 1 d .
I2 I 0.22537(9) 0.33136(8) 0.03354(8) 0.0515(4) Uani 1 1 d .
N1 N 0.1533(10) 0.0519(9) 0.1202(8) 0.038(2) Uani 1 1 d .
N2 N 0.0446(10) 0.3526(10) 0.2161(8) 0.038(2) Uani 1 1 d .
O1 O 0.1833(9) -0.3666(8) 0.0395(7) 0.046(2) Uani 1 1 d .
H1 H 0.1950 -0.4245 0.0072 0.068 Uiso 1 1 calc R
O2 O -0.0625(11) 0.7511(9) 0.2586(6) 0.047(2) Uani 1 1 d .
H2 H -0.0932 0.8064 0.2778 0.070 Uiso 1 1 calc R
C1 C 0.2924(12) -0.2627(11) 0.0377(9) 0.036(3) Uani 1 1 d .
C2 C 0.2445(12) -0.1500(12) 0.0649(8) 0.037(3) Uani 1 1 d .
C3 C 0.1148(12) -0.1593(11) 0.0605(9) 0.038(3) Uani 1 1 d .
H3 H 0.0570 -0.2331 0.0395 0.046 Uiso 1 1 calc R
C4 C 0.0736(11) -0.0568(10) 0.0881(9) 0.035(3) Uani 1 1 d .
H4 H -0.0127 -0.0631 0.0842 0.042 Uiso 1 1 calc R
C5 C 0.2792(13) 0.0609(13) 0.1241(11) 0.048(3) Uani 1 1 d .
H5 H 0.3353 0.1352 0.1460 0.058 Uiso 1 1 calc R
C6 C 0.3269(14) -0.0385(12) 0.0960(10) 0.046(3) Uani 1 1 d .
H6 H 0.4138 -0.0297 0.0984 0.055 Uiso 1 1 calc R
C7 C 0.3908(13) -0.2755(11) 0.1130(9) 0.041(3) Uani 1 1 d .
C8 C 0.5171(15) -0.2257(16) 0.1060(11) 0.055(4) Uani 1 1 d .
H8 H 0.5469 -0.1881 0.0506 0.066 Uiso 1 1 calc R
C9 C 0.6042(19) -0.228(2) 0.1772(16) 0.078(6) Uani 1 1 d .
H9 H 0.6902 -0.1888 0.1725 0.094 Uiso 1 1 calc R
C10 C 0.554(2) -0.293(2) 0.2570(14) 0.087(7) Uani 1 1 d .
H10 H 0.6101 -0.2980 0.3058 0.104 Uiso 1 1 calc R
C11 C 0.427(2) -0.349(2) 0.2663(14) 0.085(7) Uani 1 1 d .
H11 H 0.3969 -0.3924 0.3197 0.103 Uiso 1 1 calc R
C12 C 0.3456(18) -0.3394(17) 0.1941(11) 0.065(5) Uani 1 1 d .
H12 H 0.2592 -0.3757 0.1991 0.078 Uiso 1 1 calc R
C13 C 0.3458(13) -0.2559(13) -0.0630(10) 0.042(3) Uani 1 1 d .
C14 C 0.3992(15) -0.3501(18) -0.0967(11) 0.062(5) Uani 1 1 d .
H14 H 0.4084 -0.4136 -0.0587 0.074 Uiso 1 1 calc R
C15 C 0.4377(16) -0.344(2) -0.1894(13) 0.076(6) Uani 1 1 d .
H15 H 0.4700 -0.4088 -0.2096 0.092 Uiso 1 1 calc R
C16 C 0.436(3) -0.266(2) -0.2504(11) 0.145(16) Uani 1 1 d .
H16 H 0.4678 -0.2690 -0.3104 0.174 Uiso 1 1 calc R
C17 C 0.3765(18) -0.164(2) -0.2143(12) 0.070(5) Uani 1 1 d .
H17 H 0.3687 -0.1011 -0.2536 0.084 Uiso 1 1 calc R
C18 C 0.3333(15) -0.1651(16) -0.1212(10) 0.054(4) Uani 1 1 d .
H18 H 0.2962 -0.1039 -0.0997 0.065 Uiso 1 1 calc R
C19 C -0.0255(14) 0.6899(12) 0.3365(9) 0.040(3) Uani 1 1 d .
C20 C -0.0059(12) 0.5695(10) 0.2950(8) 0.033(2) Uani 1 1 d .
C21 C -0.0504(12) 0.5195(12) 0.2065(10) 0.041(3) Uani 1 1 d .
H21 H -0.1008 0.5575 0.1713 0.049 Uiso 1 1 calc R
C22 C -0.0219(15) 0.4155(13) 0.1696(10) 0.047(3) Uani 1 1 d .
H22 H -0.0508 0.3879 0.1088 0.057 Uiso 1 1 calc R
C23 C 0.0867(15) 0.3971(13) 0.3033(9) 0.048(3) Uani 1 1 d .
H23 H 0.1326 0.3538 0.3378 0.058 Uiso 1 1 calc R
C24 C 0.0652(14) 0.5035(12) 0.3442(9) 0.046(3) Uani 1 1 d .
H24 H 0.0979 0.5310 0.4041 0.055 Uiso 1 1 calc R
C25 C -0.1357(12) 0.6628(13) 0.4073(8) 0.036(3) Uani 1 1 d .
C26 C -0.2155(14) 0.5438(15) 0.4203(11) 0.053(4) Uani 1 1 d .
H26 H -0.2010 0.4754 0.3879 0.064 Uiso 1 1 calc R
C27 C -0.3139(16) 0.527(2) 0.4799(15) 0.078(6) Uani 1 1 d .
H27 H -0.3647 0.4470 0.4887 0.093 Uiso 1 1 calc R
C28 C -0.3396(17) 0.628(3) 0.5279(15) 0.087(7) Uani 1 1 d .
H28 H -0.4071 0.6165 0.5683 0.105 Uiso 1 1 calc R
C29 C -0.2613(17) 0.745(2) 0.5134(11) 0.069(5) Uani 1 1 d .
H29 H -0.2773 0.8137 0.5444 0.082 Uiso 1 1 calc R
C30 C -0.1595(15) 0.7633(17) 0.4537(11) 0.057(4) Uani 1 1 d .
H30 H -0.1079 0.8431 0.4455 0.068 Uiso 1 1 calc R
C31 C 0.0978(13) 0.7673(13) 0.3830(10) 0.045(3) Uani 1 1 d .
C32 C 0.1869(16) 0.8403(16) 0.3292(16) 0.070(5) Uani 1 1 d .
H32 H 0.1677 0.8475 0.2662 0.085 Uiso 1 1 calc R
C33 C 0.304(2) 0.904(3) 0.365(2) 0.119(11) Uani 1 1 d .
H33 H 0.3651 0.9525 0.3275 0.143 Uiso 1 1 calc R
C34 C 0.329(2) 0.892(3) 0.460(2) 0.124(11) Uani 1 1 d .
H34 H 0.4079 0.9343 0.4853 0.149 Uiso 1 1 calc R
C35 C 0.243(2) 0.821(2) 0.5176(18) 0.096(8) Uani 1 1 d .
H35 H 0.2625 0.8155 0.5809 0.115 Uiso 1 1 calc R
C36 C 0.1259(16) 0.7578(18) 0.4781(11) 0.062(4) Uani 1 1 d .
H36 H 0.0653 0.7083 0.5155 0.074 Uiso 1 1 calc R

loop_
_atom_site_aniso_label
_atom_site_aniso_U_11
_atom_site_aniso_U_22
_atom_site_aniso_U_33
_atom_site_aniso_U_23
_atom_site_aniso_U_13
_atom_site_aniso_U_12
Pd 0.0455(6) 0.0245(5) 0.0425(6) -0.0008(4) 0.0023(4) 0.0147(4)
I1 0.0979(9) 0.0363(6) 0.0674(7) 0.0107(5) 0.0350(6) 0.0262(5)
I2 0.0553(6) 0.0344(5) 0.0686(7) 0.0098(4) 0.0167(5) 0.0165(4)
N1 0.039(6) 0.028(5) 0.048(6) -0.001(4) -0.006(5) 0.013(4)
N2 0.042(6) 0.032(6) 0.042(6) -0.009(4) 0.001(5) 0.013(5)
O1 0.046(5) 0.028(5) 0.066(7) -0.001(4) 0.008(5) 0.016(4)
O2 0.078(7) 0.033(5) 0.035(5) -0.002(4) 0.004(5) 0.024(5)
C1 0.037(7) 0.032(6) 0.038(7) -0.003(5) -0.001(5) 0.006(5)
C2 0.043(7) 0.041(7) 0.026(6) -0.001(5) 0.009(5) 0.012(5)
C3 0.041(7) 0.027(6) 0.047(7) -0.004(5) 0.007(6) 0.010(5)
C4 0.032(6) 0.022(6) 0.051(7) -0.005(5) 0.000(5) 0.011(5)
C5 0.042(8) 0.031(7) 0.069(10) -0.003(6) 0.001(7) 0.004(6)
C6 0.046(8) 0.037(7) 0.057(8) 0.010(6) -0.001(6) 0.017(6)
C7 0.052(8) 0.029(6) 0.045(7) -0.003(5) 0.001(6) 0.018(6)
C8 0.056(9) 0.063(10) 0.050(9) 0.004(7) 0.008(7) 0.024(8)
C9 0.065(12) 0.085(14) 0.090(15) -0.023(12) -0.019(10) 0.035(10)
C10 0.13(2) 0.099(16) 0.053(11) -0.003(11) -0.023(12) 0.064(15)
C11 0.083(14) 0.129(19) 0.058(11) 0.044(12) -0.005(10) 0.048(13)
C12 0.083(12) 0.073(11) 0.044(9) 0.018(8) 0.002(8) 0.030(10)
C13 0.039(7) 0.039(7) 0.046(8) -0.009(6) 0.000(6) 0.006(6)
C14 0.051(9) 0.095(13) 0.051(9) 0.041(9) 0.011(7) 0.033(9)
C15 0.057(10) 0.103(15) 0.066(11) -0.037(11) 0.027(9) 0.018(10)
C16 0.21(3) 0.12(2) 0.019(8) 0.035(10) -0.042(12) -0.11(2)
C17 0.071(12) 0.093(14) 0.044(9) -0.009(9) -0.017(8) 0.021(10)
C18 0.056(9) 0.071(11) 0.043(8) -0.004(7) -0.008(7) 0.034(8)
C19 0.064(9) 0.033(7) 0.029(6) 0.004(5) 0.000(6) 0.021(6)
C20 0.041(7) 0.023(6) 0.035(6) -0.004(5) 0.002(5) 0.009(5)
C21 0.042(7) 0.034(7) 0.048(8) -0.001(6) -0.003(6) 0.013(6)
C22 0.070(10) 0.042(8) 0.036(7) 0.001(6) -0.010(6) 0.028(7)
C23 0.074(10) 0.038(7) 0.039(7) 0.000(6) -0.008(7) 0.028(7)
C24 0.071(10) 0.037(7) 0.031(7) -0.006(5) -0.011(6) 0.020(7)
C25 0.038(7) 0.046(7) 0.028(6) 0.003(5) -0.001(5) 0.021(6)
C26 0.046(8) 0.052(9) 0.060(9) -0.002(7) 0.000(7) 0.009(7)
C27 0.043(9) 0.090(15) 0.087(14) 0.012(11) 0.003(9) -0.005(9)
C28 0.044(10) 0.15(2) 0.074(13) 0.007(14) 0.017(9) 0.028(12)
C29 0.061(10) 0.110(16) 0.046(9) 0.005(9) 0.019(8) 0.042(11)
C30 0.049(9) 0.068(11) 0.058(9) 0.000(8) 0.014(7) 0.024(8)
C31 0.043(8) 0.040(7) 0.050(8) -0.012(6) 0.005(6) 0.009(6)
C32 0.051(10) 0.052(10) 0.104(15) -0.001(9) 0.015(10) 0.005(8)
C33 0.064(14) 0.16(3) 0.101(19) -0.008(18) 0.018(13) -0.030(15)
C34 0.065(15) 0.13(2) 0.14(3) -0.06(2) -0.010(16) -0.023(15)
C35 0.094(17) 0.098(18) 0.090(16) -0.037(14) -0.038(14) 0.023(14)
C36 0.056(10) 0.085(13) 0.040(8) -0.011(8) -0.006(7) 0.015(9)

loop_
_atom_type_symbol
_atom_type_description
_atom_type_scat_dispersion_real
_atom_type_scat_dispersion_imag
_atom_type_scat_source
C C 0.0033 0.0016 'International Tables Vol C Tables 4.2.6.8 and 6.1.1.4'
H H 0.0000 0.0000 'International Tables Vol C Tables 4.2.6.8 and 6.1.1.4'
N N 0.0061 0.0033 'International Tables Vol C Tables 4.2.6.8 and 6.1.1.4'
O O 0.0106 0.0060 'International Tables Vol C Tables 4.2.6.8 and 6.1.1.4'
Pd Pd -0.9988 1.0072 'International Tables Vol C Tables 4.2.6.8 and 6.1.1.4'
I I -0.4742 1.8119 'International Tables Vol C Tables 4.2.6.8 and 6.1.1.4'

loop_
_geom_angle_atom_site_label_1
_geom_angle_atom_site_label_2
_geom_angle_atom_site_label_3
_geom_angle
N2 Pd N1 175.7(4)
N2 Pd I1 88.5(3)
N1 Pd I1 91.2(3)
N2 Pd I2 91.3(3)
N1 Pd I2 89.2(3)
I1 Pd I2 176.80(5)
C5 N1 C4 118.1(10)
C5 N1 Pd 118.6(9)
C4 N1 Pd 123.3(8)
C22 N2 C23 116.5(11)
C22 N2 Pd 125.1(9)
C23 N2 Pd 118.3(9)
O1 C1 C2 104.8(10)
O1 C1 C7 109.8(10)
C2 C1 C7 108.5(10)
O1 C1 C13 108.5(10)
C2 C1 C13 112.6(11)
C7 C1 C13 112.3(11)
C6 C2 C3 118.6(12)
C6 C2 C1 121.3(11)
C3 C2 C1 120.0(11)
C4 C3 C2 118.8(12)
N1 C4 C3 123.0(11)
N1 C5 C6 121.7(12)
C2 C6 C5 119.7(13)
C8 C7 C12 118.6(14)
C8 C7 C1 123.6(13)
C12 C7 C1 117.8(13)
C7 C8 C9 123.4(17)
C8 C9 C10 116(2)
C11 C10 C9 123.2(18)
C12 C11 C10 117.7(18)
C11 C12 C7 121.2(18)
C18 C13 C14 119.6(14)
C18 C13 C1 120.7(12)
C14 C13 C1 119.4(13)
C15 C14 C13 116.9(16)
C16 C15 C14 131(2)
C15 C16 C17 112(2)
C18 C17 C16 120.1(17)
C13 C18 C17 120.1(16)
O2 C19 C31 111.5(11)
O2 C19 C20 105.1(10)
C31 C19 C20 109.4(11)
O2 C19 C25 108.3(11)
C31 C19 C25 111.5(10)
C20 C19 C25 110.9(11)
C21 C20 C24 115.2(11)
C21 C20 C19 124.1(11)
C24 C20 C19 120.7(11)
C22 C21 C20 121.7(12)
N2 C22 C21 123.2(12)
N2 C23 C24 123.7(12)
C23 C24 C20 119.7(12)
C30 C25 C26 119.2(13)
C30 C25 C19 117.1(13)
C26 C25 C19 123.6(12)
C27 C26 C25 120.7(16)
C26 C27 C28 121.0(19)
C29 C28 C27 117.7(17)
C28 C29 C30 121.8(18)
C25 C30 C29 119.5(17)
C32 C31 C36 119.0(15)
C32 C31 C19 119.1(15)
C36 C31 C19 121.7(13)
C31 C32 C33 122(2)
C34 C33 C32 117(2)
C33 C34 C35 124(2)
C34 C35 C36 117(2)
C35 C36 C31 120.9(19)

loop_
_geom_bond_atom_site_label_1
_geom_bond_atom_site_label_2
_geom_bond_distance
Pd N2 2.020(10)
Pd N1 2.037(10)
Pd I1 2.6060(14)
Pd I2 2.6115(13)
N1 C5 1.355(17)
N1 C4 1.351(15)
N2 C22 1.322(17)
N2 C23 1.349(17)
O1 C1 1.425(15)
O2 C19 1.429(15)
C1 C2 1.528(17)
C1 C7 1.544(18)
C1 C13 1.556(19)
C2 C6 1.381(19)
C2 C3 1.397(18)
C3 C4 1.385(16)
C5 C6 1.397(18)
C7 C8 1.35(2)
C7 C12 1.41(2)
C8 C9 1.38(2)
C9 C10 1.41(3)
C10 C11 1.38(3)
C11 C12 1.37(2)
C13 C18 1.36(2)
C13 C14 1.41(2)
C14 C15 1.39(2)
C15 C16 1.25(3)
C16 C17 1.54(4)
C17 C18 1.42(2)
C19 C31 1.521(19)
C19 C20 1.520(16)
C19 C25 1.560(18)
C20 C21 1.387(17)
C20 C24 1.400(18)
C21 C22 1.371(18)
C23 C24 1.383(18)
C25 C30 1.37(2)
C25 C26 1.40(2)
C26 C27 1.36(2)
C27 C28 1.39(3)
C28 C29 1.38(3)
C29 C30 1.39(2)
C31 C32 1.36(2)
C31 C36 1.40(2)
C32 C33 1.37(3)
C33 C34 1.39(4)
C34 C35 1.36(4)
C35 C36 1.39(3)

loop_
_geom_hbond_atom_site_label_D
_geom_hbond_atom_site_label_H
_geom_hbond_atom_site_label_A
_geom_hbond_distance_DH
_geom_hbond_distance_HA
_geom_hbond_distance_DA
_geom_hbond_angle_DHA
_geom_hbond_site_symmetry_A
O1 H1 I2 0.82 2.87 3.519(9) 138.1 1_545
O2 H2 I1 0.82 2.85 3.533(9) 142.4 1_565
